data_4002834
loop_
_publ_author_name
'Ming Zhao'
'Zhiguo Xia'
'Maxim S. Molokeev'
'Lixin Ning'
'Quanlin Liu'

_publ_section_title
;
 Temperature and Eu2+ Doping induced Phase Selection in NaAlSiO4
 Polymorphs and the Controlled Yellow/Blue Emission
;
_journal_issue 15
_journal_name_full 'Chemistry of Materials'
_journal_page_first 6552
_journal_page_last 6559
_journal_paper_doi 10.1021/acs.chemmater.7b02548
_journal_volume 29
_journal_year 2017
_chemical_formula_moiety 'Al2 O8 Si2, 2.282(Na)'
_chemical_formula_sum 'Al2 Na2.28 O8 Si2'
_chemical_formula_weight 290.59
_space_group_IT_number 216
_symmetry_cell_setting cubic
_symmetry_space_group_name_Hall 'F -4 2 3'
_symmetry_space_group_name_H-M 'F -4 3 m'
_cell_angle_alpha 90
_cell_angle_beta 90
_cell_angle_gamma 90
_cell_formula_units_Z 2
_cell_length_a 7.332028(92)
_cell_length_b 7.332028(92)
_cell_length_c 7.332028(92)
_cell_measurement_reflns_used 104
_cell_measurement_temperature 1073
_cell_measurement_theta_max 59.9969711
_cell_measurement_theta_min 5.00078249
_cell_volume 394.160(9)
_diffrn_ambient_temperature 1073
_diffrn_measurement_device_type
;
D8 ADVANCE Bruker
;
_diffrn_radiation_monochromator none
_diffrn_radiation_probe x-ray
_diffrn_radiation_type
;
 Cu K\a~1~~2~
;
_exptl_absorpt_coefficient_mu 7.820
_exptl_crystal_density_diffrn 2.448285
_pd_char_colour
;
colourless
;
_pd_meas_2theta_range_inc 0.0131302826
_pd_meas_2theta_range_max 119.993942
_pd_meas_2theta_range_min 10.001565
_pd_meas_scan_method step
_pd_proc_ls_pref_orient_corr
;
no preferred orientation
;
_pd_proc_ls_profile_function PearsonVII
_pd_proc_ls_prof_R_factor 3.528
_pd_proc_ls_prof_wR_expected 3.841
_pd_proc_ls_prof_wR_factor 4.604
_pd_proc_number_of_points 8377
_pd_spec_mount_mode reflection
_refine_ls_goodness_of_fit_all 1.199
_refine_ls_R_I_factor 0.46
_refine_ls_shift/su_max 0.01000
_cod_data_source_file NaAlSiO4_high-carnegeitite.cif
_cod_data_source_block a
_cod_original_cell_volume 394.160(15)
_cod_original_sg_symbol_Hall
;
F -4 2 3
;
_cod_original_sg_symbol_H-M F-43m
_cod_original_formula_sum
;
Al2 Na2.28 O8 Si2
;
_cod_database_code 4002834

loop_
_symmetry_equiv_pos_as_xyz
'-x, -y, z'
'-x, -y+1/2, z+1/2'
'-x, -z, y'
'-x, -z+1/2, y+1/2'
'-x, z, -y'
'-x, z+1/2, -y+1/2'
'-x, y, -z'
'-x, y+1/2, -z+1/2'
'-x+1/2, -y, z+1/2'
'-x+1/2, -y+1/2, z'
'-x+1/2, -z, y+1/2'
'-x+1/2, -z+1/2, y'
'-x+1/2, z, -y+1/2'
'-x+1/2, z+1/2, -y'
'-x+1/2, y, -z+1/2'
'-x+1/2, y+1/2, -z'
'-y, -x, z'
'-y, -x+1/2, z+1/2'
'-y, -z, x'
'-y, -z+1/2, x+1/2'
'-y, z, -x'
'-y, z+1/2, -x+1/2'
'-y, x, -z'
'-y, x+1/2, -z+1/2'
'-y+1/2, -x, z+1/2'
'-y+1/2, -x+1/2, z'
'-y+1/2, -z, x+1/2'
'-y+1/2, -z+1/2, x'
'-y+1/2, z, -x+1/2'
'-y+1/2, z+1/2, -x'
'-y+1/2, x, -z+1/2'
'-y+1/2, x+1/2, -z'
'-z, -x, y'
'-z, -x+1/2, y+1/2'
'-z, -y, x'
'-z, -y+1/2, x+1/2'
'-z, y, -x'
'-z, y+1/2, -x+1/2'
'-z, x, -y'
'-z, x+1/2, -y+1/2'
'-z+1/2, -x, y+1/2'
'-z+1/2, -x+1/2, y'
'-z+1/2, -y, x+1/2'
'-z+1/2, -y+1/2, x'
'-z+1/2, y, -x+1/2'
'-z+1/2, y+1/2, -x'
'-z+1/2, x, -y+1/2'
'-z+1/2, x+1/2, -y'
'z, -x, -y'
'z, -x+1/2, -y+1/2'
'z, -y, -x'
'z, -y+1/2, -x+1/2'
'z, y, x'
'z, y+1/2, x+1/2'
'z, x, y'
'z, x+1/2, y+1/2'
'z+1/2, -x, -y+1/2'
'z+1/2, -x+1/2, -y'
'z+1/2, -y, -x+1/2'
'z+1/2, -y+1/2, -x'
'z+1/2, y, x+1/2'
'z+1/2, y+1/2, x'
'z+1/2, x, y+1/2'
'z+1/2, x+1/2, y'
'y, -x, -z'
'y, -x+1/2, -z+1/2'
'y, -z, -x'
'y, -z+1/2, -x+1/2'
'y, z, x'
'y, z+1/2, x+1/2'
'y, x, z'
'y, x+1/2, z+1/2'
'y+1/2, -x, -z+1/2'
'y+1/2, -x+1/2, -z'
'y+1/2, -z, -x+1/2'
'y+1/2, -z+1/2, -x'
'y+1/2, z, x+1/2'
'y+1/2, z+1/2, x'
'y+1/2, x, z+1/2'
'y+1/2, x+1/2, z'
'x, -y, -z'
'x, -y+1/2, -z+1/2'
'x, -z, -y'
'x, -z+1/2, -y+1/2'
'x, z, y'
'x, z+1/2, y+1/2'
'x, y, z'
'x, y+1/2, z+1/2'
'x+1/2, -y, -z+1/2'
'x+1/2, -y+1/2, -z'
'x+1/2, -z, -y+1/2'
'x+1/2, -z+1/2, -y'
'x+1/2, z, y+1/2'
'x+1/2, z+1/2, y'
'x+1/2, y, z+1/2'
'x+1/2, y+1/2, z'

loop_
_atom_site_label
_atom_site_type_symbol
_atom_site_fract_x
_atom_site_fract_y
_atom_site_fract_z
_atom_site_occupancy
_atom_site_B_iso_or_equiv
Na1 Na 0.75 0.75 0.75 1 13.96(52)
Na2 Na 0.5 0.5 0.5 0.141(16) 1.6(13)
Si Si 0 0 0 1 4.55(38)
Al1 Al 0.25 0.25 0.25 1 4.57(41)
O O 0.08593(62) 0.08593(62) 0.17937(95) 0.3333333 3.67(46)

loop_
_diffrn_radiation_wavelength
_diffrn_radiation_wavelength_wt
1.5406 1.0000
1.5443 0.5000

loop_
_geom_angle_atom_site_label_1
_geom_angle_atom_site_label_2
_geom_angle_atom_site_label_3
_geom_angle
_geom_angle_site_symmetry_1
_geom_angle_site_symmetry_3
O Na1 O 98.16(18) 2_655 3_666

loop_
_geom_bond_atom_site_label_1
_geom_bond_atom_site_label_2
_geom_bond_distance
_geom_bond_site_symmetry_2
Na1 O 2.7896(65) 2_655
Na2 O 2.5141(67) 10_555
Si O 1.5886(63) .
Al1 O 1.7783(58) 10_555
